data_1556882
loop_
_publ_author_name
'Xie, Jiaze'
'Boyn, Jan-Niklas'
'Filatov, Alexander S.'
'McNeece, Andrew J.'
'Mazziotti, David A.'
'Anderson, John S.'

_publ_section_title
;
 Redox, transmetalation, and stacking properties of
 tetrathiafulvalene-2,3,6,7-tetrathiolate bridged tin, nickel, and
 palladium compounds
;
_journal_issue 4
_journal_name_full 'Chemical Science'
_journal_page_first 1066
_journal_page_last 1078
_journal_paper_doi 10.1039/C9SC04381K
_journal_volume 11
_journal_year 2020
_chemical_formula_moiety 'C74 H56 Fe2 P4 Pd2 S8, C32 H12 B F24'
_chemical_formula_sum 'C106 H68 B F24 Fe2 P4 Pd2 S8'
_chemical_formula_weight 2513.27
_space_group_crystal_system triclinic
_space_group_IT_number 2
_space_group_name_Hall '-P 1'
_space_group_name_H-M_alt 'P -1'
_atom_sites_solution_hydrogens geom
_atom_sites_solution_primary dual
_atom_sites_solution_secondary difmap
_audit_creation_date 2019-10-17
_audit_creation_method
;
Olex2 1.2
(compiled 2018.05.29 svn.r3508 for OlexSys, GUI svn.r5506)
;
_audit_update_record
;
2019-12-10 deposited with the CCDC.	2019-12-13 downloaded from the CCDC.
;
_cell_angle_alpha 105.082(5)
_cell_angle_beta 91.975(4)
_cell_angle_gamma 90.730(5)
_cell_formula_units_Z 2
_cell_length_a 13.503(3)
_cell_length_b 19.054(4)
_cell_length_c 28.239(6)
_cell_measurement_reflns_used 9888
_cell_measurement_temperature 100(2)
_cell_measurement_theta_max 22.31
_cell_measurement_theta_min 2.23
_cell_volume 7009(3)
_computing_cell_refinement 'SAINT V.8.35A (Bruker AXS Inc., 2013)'
_computing_data_collection 'APEX3 v.2015.9-0 (Bruker AXS Inc., 2015)'
_computing_data_reduction 'SAINT V.8.35A (Bruker AXS Inc., 2013)'
_computing_molecular_graphics
;
OLEX2: a complete structure solution, refinement and analysis program 
Dolomanov et al., 2009

Mercury: visualization and analysis of crystal structures
Macrae, et al., 2006

O. V. Dolomanov, L. J. Bourhis, R. J. Gildea, J. A. K. Howard and H. Puschmann.
J. Appl. Cryst. (2009). 42, 339-341;

C. F. Macrae, P. R. Edgington, P. McCabe, E. Pidcock, G. P. Shields, R. Taylor,
M. Towler and J. van de Streek, J. Appl. Cryst. (2006). 39, 453-457.
;
_computing_publication_material
;
 APEX3 v.2015.5-2 (Bruker AXS Inc., 2015)
 OLEX2 (Dolomanov et al., 2009)
;
_computing_structure_refinement 'XL-2018/3 (Sheldrick, 2015b)'
_computing_structure_solution 'XT 2018/2 (Sheldrick, 2015a)'
_diffrn_ambient_temperature 100(2)
_diffrn_detector 'Bruker PHOTON 100'
_diffrn_detector_area_resol_mean 10.4167
_diffrn_detector_type CMOS
_diffrn_measured_fraction_theta_full 0.991
_diffrn_measured_fraction_theta_max 0.991
_diffrn_measurement_device_type 'Bruker D8 Venture'
_diffrn_measurement_method 'omega and phi scans'
_diffrn_radiation_monochromator mirrors
_diffrn_radiation_type MoK\a
_diffrn_radiation_wavelength 0.71073
_diffrn_reflns_av_R_equivalents 0.1086
_diffrn_reflns_av_unetI/netI 0.1360
_diffrn_reflns_Laue_measured_fraction_full 0.991
_diffrn_reflns_Laue_measured_fraction_max 0.991
_diffrn_reflns_limit_h_max 14
_diffrn_reflns_limit_h_min -14
_diffrn_reflns_limit_k_max 20
_diffrn_reflns_limit_k_min -20
_diffrn_reflns_limit_l_max 30
_diffrn_reflns_limit_l_min -30
_diffrn_reflns_number 59637
_diffrn_reflns_point_group_measured_fraction_full 0.991
_diffrn_reflns_point_group_measured_fraction_max 0.991
_diffrn_reflns_theta_full 22.364
_diffrn_reflns_theta_max 22.364
_diffrn_reflns_theta_min 2.145
_diffrn_source 'micro-focus X-ray tube'
_diffrn_source_type 'INCOATEC ImuS'
_diffrn_standards_number 0
_exptl_absorpt_coefficient_mu 0.688
_exptl_absorpt_correction_T_max 0.7447
_exptl_absorpt_correction_T_min 0.5471
_exptl_absorpt_correction_type multi-scan
_exptl_absorpt_process_details
;
SADABS-2016/2 (Bruker,2016/2) was used for absorption correction. 
wR2(int) was 0.1169 before and 0.0751 after correction. 
The Ratio of minimum to maximum transmission is 0.7347. 
;
_exptl_crystal_colour yellow
_exptl_crystal_colour_primary yellow
_exptl_crystal_density_diffrn 1.191
_exptl_crystal_description plate
_exptl_crystal_F_000 2514
_exptl_crystal_size_max 0.28
_exptl_crystal_size_mid 0.24
_exptl_crystal_size_min 0.02
_refine_diff_density_max 1.252
_refine_diff_density_min -1.040
_refine_diff_density_rms 0.123
_refine_ls_extinction_method none
_refine_ls_goodness_of_fit_ref 1.070
_refine_ls_hydrogen_treatment constr
_refine_ls_matrix_type full
_refine_ls_number_parameters 1458
_refine_ls_number_reflns 17875
_refine_ls_number_restraints 754
_refine_ls_restrained_S_all 1.058
_refine_ls_R_factor_all 0.1467
_refine_ls_R_factor_gt 0.0914
_refine_ls_shift/su_max 0.001
_refine_ls_shift/su_mean 0.000
_refine_ls_structure_factor_coef Fsqd
_refine_ls_weighting_details 'w=1/[\s^2^(Fo^2^)+(0.0120P)^2^+85.0000P] where P=(Fo^2^+2Fc^2^)/3'
_refine_ls_weighting_scheme calc
_refine_ls_wR_factor_gt 0.1827
_refine_ls_wR_factor_ref 0.2038
_reflns_Friedel_coverage 0.000
_reflns_number_gt 10448
_reflns_number_total 17875
_reflns_threshold_expression 'I > 2\s(I)'
_cod_data_source_file c9sc04381k3.cif
_cod_data_source_block mo_0835_jiaze_0m
_cod_depositor_comments
;Adding full bibliography for 1556876--1556883.cif.

 Adding full bibliography for 1556876--1556883.cif.
;
_cod_database_code 1556882
_shelx_shelxl_version_number 2018/3
_shelx_space_group_comment
;
The symmetry employed for this shelxl refinement is uniquely defined
by the following loop, which should always be used as a source of
symmetry information in preference to the above space-group names.
They are only intended as comments.
;
_shelx_estimated_absorpt_t_max 0.986
_shelx_estimated_absorpt_t_min 0.831
_olex2_refinement_description
;
1. Fixed Uiso
 At 1.2 times of:
  All C(H) groups
2. Restrained distances
 C82-C79 \\sim C77-C81 \\sim C87-C90 \\sim C85-C89 \\sim C97-C95 \\sim C98-C93
\\sim C105-C103 \\sim C106-
 C101
 with sigma of 0.02
 F13-C106 \\sim F15-C106 \\sim F14-C106
 with sigma of 0.02
 F13-F15 \\sim F15-F14
 with sigma of 0.02
 F4-C82 \\sim F6-C82 \\sim F5-C82
 with sigma of 0.02
 F4-F6 \\sim F6-F5
 with sigma of 0.02
 C69-C68 \\sim C68-C67 \\sim C67-C66 \\sim C66-C65 \\sim C69-C65
 with sigma of 0.02
 C74-C70 \\sim C71-C70 \\sim C72-C71 \\sim C74-C73 \\sim C73-C72
 with sigma of 0.02
 F21A-C98 \\sim F21-C98 \\sim F19A-C98 \\sim F19-C98 \\sim F20A-C98 \\sim
F20-C98
 with sigma of 0.02
 F7A-C89 \\sim F7-C89 \\sim F9A-C89 \\sim F9-C89 \\sim F8A-C89 \\sim F8-C89
 with sigma of 0.02
 F4A-C82 \\sim F4-C82 \\sim F6A-C82 \\sim F6-C82 \\sim F5A-C82 \\sim F5-C82
 with sigma of 0.02
 F6A-F4A \\sim F4A-F5A
 with sigma of 0.02
 F6A-F4A \\sim F5A-F4A \\sim F5A-F6A
 with sigma of 0.02
 F13-C106 \\sim F13A-C106 \\sim F14-C106 \\sim F14A-C106 \\sim F15-C106 \\sim
F15A-C106
 with sigma of 0.02
 F15-F13 \\sim F13-F14
 with sigma of 0.02
 F13-F14 \\sim F13-F15 \\sim F14-F15
 with sigma of 0.02
 F18-C105 \\sim F16A-C105 \\sim F16-C105 \\sim F17A-C105 \\sim F17-C105 \\sim
F18A-C105
 with sigma of 0.02
 F18-F16 \\sim F16-F17
 with sigma of 0.02
 F16-F17 \\sim F16-F18 \\sim F17-F18
 with sigma of 0.02
 C99-B1 \\sim C75-B1 \\sim C91-B1 \\sim C83-B1
 with sigma of 0.02
3. Rigid bond restraints
 F7A, F8A, F9A, C89
 with sigma for 1-2 distances of 0.01 and sigma for 1-3 distances of 0.01
 F13, F14, F15, C106
 with sigma for 1-2 distances of 0.01 and sigma for 1-3 distances of 0.01
 F13A, F14A, F15A, C106
 with sigma for 1-2 distances of 0.01 and sigma for 1-3 distances of 0.01
4. Uiso/Uaniso restraints and constraints
F7 \\sim F8 \\sim F9 \\sim F7A \\sim F8A \\sim F9A \\sim C89: within 2A with
sigma of 0.04 and sigma for terminal atoms of 0.08
F16A \\sim F17A \\sim F18A \\sim C105: within 2A with sigma of 0.04 and sigma
for terminal atoms of 0.08
F4A \\sim F5A \\sim F6A \\sim C82: within 2A with sigma of 0.04 and sigma for
terminal atoms of 0.08
F16 \\sim F18 \\sim C105 \\sim F17: within 2A with sigma of 0.04 and sigma for
terminal atoms of 0.08
F13 \\sim F14 \\sim F15 \\sim C106: within 2A with sigma of 0.04 and sigma for
terminal atoms of 0.08
F13A \\sim F14A \\sim F15A \\sim C106: within 2A with sigma of 0.04 and sigma
for terminal atoms of 0.08
Uanis(C25) \\sim Ueq: with sigma of 0.005 and sigma for terminal atoms of 0.01
Uanis(F9A) = Uanis(F8)
5. Rigid body (RIGU) restrains
 F7A, F8A, F9A, C89
 with sigma for 1-2 distances of 0.004 and sigma for 1-3 distances of 0.004
 F7A, F8A, F9A, C89, C85
 with sigma for 1-2 distances of 0.004 and sigma for 1-3 distances of 0.004
 F13, F14, F15, C106
 with sigma for 1-2 distances of 0.004 and sigma for 1-3 distances of 0.004
 F13A, F14A, F15A, C106
 with sigma for 1-2 distances of 0.004 and sigma for 1-3 distances of 0.004
 F16, F17, F18, C105
 with sigma for 1-2 distances of 0.004 and sigma for 1-3 distances of 0.004
 F4A, F5A, F6A, C82
 with sigma for 1-2 distances of 0.004 and sigma for 1-3 distances of 0.004
 F4, F5, F6, C82
 with sigma for 1-2 distances of 0.004 and sigma for 1-3 distances of 0.004
 C67, C68, C69, C65, C66
 with sigma for 1-2 distances of 0.004 and sigma for 1-3 distances of 0.004
 C74, C70, C71, C72, C73
 with sigma for 1-2 distances of 0.004 and sigma for 1-3 distances of 0.004
 C48, C47, C51, C52, C50, C49
 with sigma for 1-2 distances of 0.004 and sigma for 1-3 distances of 0.004
 F16, F17, F18, C103, C105
 with sigma for 1-2 distances of 0.004 and sigma for 1-3 distances of 0.004
 F16A, F17A, F18A, C103, C105
 with sigma for 1-2 distances of 0.004 and sigma for 1-3 distances of 0.004
 F19, F20, F21, C98
 with sigma for 1-2 distances of 0.004 and sigma for 1-3 distances of 0.004
 F19A, F20A, F21A, C98
 with sigma for 1-2 distances of 0.004 and sigma for 1-3 distances of 0.004
 F16A, F17A, F18A, C105
 with sigma for 1-2 distances of 0.004 and sigma for 1-3 distances of 0.004
 C40, C39, C38, C37, C36
 with sigma for 1-2 distances of 0.004 and sigma for 1-3 distances of 0.004
 C25, C27, C29, C30, C28, C26
 with sigma for 1-2 distances of 0.004 and sigma for 1-3 distances of 0.004
 C31, C33, C35, C34, C32
 with sigma for 1-2 distances of 0.004 and sigma for 1-3 distances of 0.004
 C25, C26, C27, C28, C29, C30, P2
 with sigma for 1-2 distances of 0.004 and sigma for 1-3 distances of 0.004
 C99, C100, C101, C102, C103, C104
 with sigma for 1-2 distances of 0.004 and sigma for 1-3 distances of 0.004
6. Others
 Sof(F19A)=Sof(F20A)=Sof(F21A)=1-FVAR(1)
 Sof(F19)=Sof(F20)=Sof(F21)=FVAR(1)
 Sof(F7A)=Sof(F8A)=Sof(F9A)=1-FVAR(2)
 Sof(F7)=Sof(F8)=Sof(F9)=FVAR(2)
 Sof(F4A)=Sof(F5A)=Sof(F6A)=1-FVAR(3)
 Sof(F4)=Sof(F5)=Sof(F6)=FVAR(3)
 Sof(F13A)=Sof(F14A)=Sof(F15A)=1-FVAR(4)
 Sof(F13)=Sof(F14)=Sof(F15)=FVAR(4)
 Sof(F16A)=Sof(F17A)=Sof(F18A)=1-FVAR(5)
 Sof(F16)=Sof(F17)=Sof(F18)=FVAR(5)
7.a Ternary CH refined with riding coordinates:
 C66(H66)
7.b Aromatic/amide H refined with riding coordinates:
 C8(H8), C9(H9), C10(H10), C11(H11), C12(H12), C14(H14), C15(H15), C16(H16),
 C17(H17), C18(H18), C20(H20), C21(H21), C22(H22), C23(H23), C24(H24), C26(H26),
  C27(H27), C28(H28), C29(H29), C30(H30), C32(H32), C33(H33), C34(H34),
 C35(H35), C36(H36), C37(H37), C38(H38), C40(H40), C42(H42), C43(H43), C44(H44),
  C45(H45), C46(H46), C47(H47), C49(H49), C50(H50), C51(H51), C52(H52),
 C54(H54), C55(H55), C56(H56), C57(H57), C58(H58), C60(H60), C61(H61), C62(H62),
  C63(H63), C64(H64), C65(H65), C67(H67), C69(H69), C70(H70), C71(H71),
 C72(H72), C74(H74), C76(H76), C78(H78), C80(H80), C84(H84), C86(H86), C88(H88),
  C92(H92), C94(H94), C96(H96), C100(H100), C102(H102), C104(H104)
;
_olex2_submission_special_instructions 'No special instructions were received'

loop_
_space_group_symop_operation_xyz
'x, y, z'
'-x, -y, -z'

loop_
_atom_site_label
_atom_site_type_symbol
_atom_site_fract_x
_atom_site_fract_y
_atom_site_fract_z
_atom_site_U_iso_or_equiv
_atom_site_adp_type
_atom_site_occupancy
_atom_site_site_symmetry_order
_atom_site_calc_flag
_atom_site_refinement_flags_posn
_atom_site_refinement_flags_adp
_atom_site_refinement_flags_occupancy
_atom_site_disorder_assembly
_atom_site_disorder_group
Pd1 Pd 0.35017(6) 0.31578(5) 0.69935(3) 0.0310(3) Uani 1 1 d . . . . .
Pd2 Pd 0.33910(7) 0.69565(5) 1.11648(3) 0.0435(3) Uani 1 1 d . . . . .
Fe1 Fe 0.27413(11) 0.19412(9) 0.55324(5) 0.0335(4) Uani 1 1 d . . . . .
Fe2 Fe 0.30926(14) 0.82480(13) 1.26306(7) 0.0775(8) Uani 1 1 d . . . . .
S1 S 0.3162(2) 0.28770(16) 0.77247(10) 0.0367(8) Uani 1 1 d . . . . .
S2 S 0.4671(2) 0.40415(16) 0.74013(10) 0.0374(8) Uani 1 1 d . . . . .
S3 S 0.4948(2) 0.47469(17) 0.84923(10) 0.0436(8) Uani 1 1 d . . . . .
S4 S 0.3629(2) 0.37139(17) 0.87625(10) 0.0414(8) Uani 1 1 d . . . . .
S5 S 0.3419(2) 0.47769(17) 0.98274(10) 0.0443(9) Uani 1 1 d . . . . .
S6 S 0.4787(2) 0.58349(18) 0.95966(11) 0.0467(9) Uani 1 1 d . . . . .
S7 S 0.4485(2) 0.69501(17) 1.05459(11) 0.0476(9) Uani 1 1 d . . . . .
S8 S 0.2966(2) 0.57412(17) 1.08021(10) 0.0440(9) Uani 1 1 d . . . . .
P1 P 0.3921(2) 0.34033(16) 0.62678(10) 0.0329(8) Uani 1 1 d . . . . .
P2 P 0.2054(2) 0.25173(16) 0.67097(10) 0.0331(8) Uani 1 1 d . U . . .
P3 P 0.2154(3) 0.6882(2) 1.17048(11) 0.0537(10) Uani 1 1 d . . . . .
P4 P 0.3861(3) 0.8159(2) 1.14909(15) 0.0697(13) Uani 1 1 d . . . . .
C1 C 0.4417(8) 0.4065(7) 0.8009(4) 0.038(3) Uani 1 1 d . . . . .
C2 C 0.3804(9) 0.3596(6) 0.8139(4) 0.038(3) Uani 1 1 d . . . . .
C3 C 0.4276(8) 0.4541(6) 0.8940(4) 0.043(3) Uani 1 1 d . . . . .
C4 C 0.4222(8) 0.4998(6) 0.9413(4) 0.039(3) Uani 1 1 d . . . . .
C5 C 0.4196(9) 0.6110(8) 1.0154(4) 0.051(4) Uani 1 1 d . . . . .
C6 C 0.3555(9) 0.5617(7) 1.0260(4) 0.046(3) Uani 1 1 d . . . . .
C7 C 0.5140(8) 0.3814(7) 0.6267(4) 0.035(3) Uani 1 1 d . . . . .
C8 C 0.5323(9) 0.4546(7) 0.6422(4) 0.044(3) Uani 1 1 d . . . . .
H8 H 0.477838 0.485386 0.652040 0.053 Uiso 1 1 calc R . . . .
C9 C 0.6235(10) 0.4860(7) 0.6443(4) 0.046(3) Uani 1 1 d . . . . .
H9 H 0.632477 0.537263 0.655438 0.055 Uiso 1 1 calc R . . . .
C10 C 0.7037(10) 0.4413(8) 0.6299(4) 0.055(4) Uani 1 1 d . . . . .
H10 H 0.768270 0.462381 0.631348 0.065 Uiso 1 1 calc R . . . .
C11 C 0.6907(8) 0.3671(7) 0.6136(4) 0.044(3) Uani 1 1 d . . . . .
H11 H 0.746157 0.337550 0.603338 0.053 Uiso 1 1 calc R . . . .
C12 C 0.5964(8) 0.3345(7) 0.6120(4) 0.046(3) Uani 1 1 d . . . . .
H12 H 0.587181 0.283234 0.601530 0.055 Uiso 1 1 calc R . . . .
C13 C 0.3093(8) 0.4044(5) 0.6105(4) 0.032(3) Uani 1 1 d . . . . .
C14 C 0.2364(8) 0.4367(6) 0.6437(4) 0.040(3) Uani 1 1 d . . . . .
H14 H 0.236466 0.428349 0.675385 0.048 Uiso 1 1 calc R . . . .
C15 C 0.1667(9) 0.4795(7) 0.6307(5) 0.052(4) Uani 1 1 d . . . . .
H15 H 0.118157 0.500084 0.653536 0.062 Uiso 1 1 calc R . . . .
C16 C 0.1644(10) 0.4937(7) 0.5862(5) 0.056(4) Uani 1 1 d . . . . .
H16 H 0.114645 0.523951 0.578130 0.067 Uiso 1 1 calc R . . . .
C17 C 0.2339(10) 0.4644(6) 0.5526(5) 0.048(3) Uani 1 1 d . . . . .
H17 H 0.231558 0.473280 0.520969 0.058 Uiso 1 1 calc R . . . .
C18 C 0.3085(8) 0.4210(6) 0.5654(4) 0.036(3) Uani 1 1 d . . . . .
H18 H 0.358895 0.403008 0.543042 0.043 Uiso 1 1 calc R . . . .
C19 C 0.1001(9) 0.3123(6) 0.6905(4) 0.043(3) Uani 1 1 d . . . . .
C20 C 0.1101(8) 0.3717(6) 0.7298(4) 0.038(3) Uani 1 1 d . . . . .
H20 H 0.169889 0.379179 0.749366 0.046 Uiso 1 1 calc R . . . .
C21 C 0.0345(10) 0.4217(7) 0.7418(5) 0.059(4) Uani 1 1 d . . . . .
H21 H 0.042281 0.463767 0.768568 0.070 Uiso 1 1 calc R . . . .
C22 C -0.0492(10) 0.4081(8) 0.7141(5) 0.059(4) Uani 1 1 d . . . . .
H22 H -0.100909 0.442063 0.721622 0.071 Uiso 1 1 calc R . . . .
C23 C -0.0645(10) 0.3488(9) 0.6763(5) 0.073(5) Uani 1 1 d . . . . .
H23 H -0.126528 0.340911 0.658603 0.088 Uiso 1 1 calc R . . . .
C24 C 0.0118(8) 0.2987(7) 0.6629(4) 0.049(4) Uani 1 1 d . . . . .
H24 H 0.002961 0.257030 0.635954 0.059 Uiso 1 1 calc R . . . .
C25 C 0.1901(8) 0.1729(6) 0.6953(4) 0.030(2) Uani 1 1 d . U . . .
C26 C 0.2704(9) 0.1282(6) 0.6969(4) 0.038(3) Uani 1 1 d . U . . .
H26 H 0.332638 0.139346 0.685638 0.046 Uiso 1 1 calc R . . . .
C27 C 0.2598(9) 0.0680(6) 0.7148(4) 0.044(3) Uani 1 1 d . U . . .
H27 H 0.314822 0.037469 0.714774 0.053 Uiso 1 1 calc R . . . .
C28 C 0.1707(9) 0.0505(7) 0.7328(4) 0.049(3) Uani 1 1 d . U . . .
H28 H 0.164617 0.010287 0.746651 0.058 Uiso 1 1 calc R . . . .
C29 C 0.0932(10) 0.0936(7) 0.7298(4) 0.053(3) Uani 1 1 d . U . . .
H29 H 0.030835 0.081279 0.740402 0.063 Uiso 1 1 calc R . . . .
C30 C 0.0999(8) 0.1544(7) 0.7121(4) 0.044(3) Uani 1 1 d . U . . .
H30 H 0.043561 0.183485 0.711375 0.053 Uiso 1 1 calc R . . . .
C31 C 0.3951(7) 0.2582(6) 0.5768(4) 0.030(2) Uani 1 1 d . U . . .
C32 C 0.3756(7) 0.2488(6) 0.5243(4) 0.034(3) Uani 1 1 d . U . . .
H32 H 0.361281 0.286472 0.508875 0.040 Uiso 1 1 calc R . . . .
C33 C 0.3815(8) 0.1757(6) 0.5011(4) 0.040(3) Uani 1 1 d . U . . .
H33 H 0.372622 0.154324 0.466804 0.049 Uiso 1 1 calc R . . . .
C34 C 0.4026(7) 0.1390(7) 0.5365(4) 0.038(3) Uani 1 1 d . U . . .
H34 H 0.408630 0.087785 0.530398 0.046 Uiso 1 1 calc R . . . .
C35 C 0.4137(7) 0.1886(6) 0.5825(4) 0.033(3) Uani 1 1 d . U . . .
H35 H 0.430877 0.177166 0.612509 0.039 Uiso 1 1 calc R . . . .
C36 C 0.1323(7) 0.2008(6) 0.5243(4) 0.036(3) Uani 1 1 d . U . . .
H36 H 0.115904 0.211525 0.493937 0.044 Uiso 1 1 calc R . . . .
C37 C 0.1450(8) 0.1311(6) 0.5317(4) 0.038(3) Uani 1 1 d . U . . .
H37 H 0.137793 0.086352 0.507186 0.046 Uiso 1 1 calc R . . . .
C38 C 0.1702(7) 0.1392(6) 0.5816(4) 0.036(3) Uani 1 1 d . U . . .
H38 H 0.183554 0.100670 0.596290 0.043 Uiso 1 1 calc R . . . .
C39 C 0.1727(7) 0.2159(6) 0.6069(4) 0.035(3) Uani 1 1 d . U . . .
C40 C 0.1485(8) 0.2528(7) 0.5710(4) 0.043(3) Uani 1 1 d . U . . .
H40 H 0.143767 0.303998 0.576814 0.051 Uiso 1 1 calc R . . . .
C41 C 0.5062(9) 0.8436(6) 1.1314(4) 0.041(3) Uani 1 1 d . . . . .
C42 C 0.5890(9) 0.8340(7) 1.1580(4) 0.045(3) Uani 1 1 d . . . . .
H42 H 0.582853 0.812249 1.184498 0.055 Uiso 1 1 calc R . . . .
C43 C 0.6842(11) 0.8561(9) 1.1467(6) 0.082(5) Uani 1 1 d . . . . .
H43 H 0.742621 0.851649 1.165287 0.099 Uiso 1 1 calc R . . . .
C44 C 0.6850(15) 0.8854(11) 1.1055(7) 0.105(7) Uani 1 1 d . . . . .
H44 H 0.746455 0.899401 1.094967 0.126 Uiso 1 1 calc R . . . .
C45 C 0.5979(18) 0.8942(9) 1.0802(7) 0.103(6) Uani 1 1 d . . . . .
H45 H 0.599083 0.917569 1.054281 0.124 Uiso 1 1 calc R . . . .
C46 C 0.5155(12) 0.8703(10) 1.0924(6) 0.085(5) Uani 1 1 d . . . . .
H46 H 0.457818 0.871573 1.072422 0.102 Uiso 1 1 calc R . . . .
C47 C 0.2145(14) 0.8545(11) 1.1144(7) 0.115(6) Uani 1 1 d . U . . .
H47 H 0.199019 0.803955 1.103096 0.138 Uiso 1 1 calc R . . . .
C48 C 0.3019(13) 0.8758(9) 1.1384(7) 0.101(6) Uani 1 1 d . U . . .
C49 C 0.3227(13) 0.9534(9) 1.1525(7) 0.109(6) Uani 1 1 d . U . . .
H49 H 0.384048 0.970906 1.169155 0.131 Uiso 1 1 calc R . . . .
C50 C 0.2591(18) 1.0009(13) 1.1430(9) 0.149(9) Uani 1 1 d . U . . .
H50 H 0.275536 1.051336 1.153341 0.178 Uiso 1 1 calc R . . . .
C51 C 0.1712(19) 0.9791(14) 1.1188(10) 0.169(11) Uani 1 1 d . U . . .
H51 H 0.128524 1.014203 1.111195 0.203 Uiso 1 1 calc R . . . .
C52 C 0.1426(19) 0.9065(13) 1.1050(8) 0.154(9) Uani 1 1 d . U . . .
H52 H 0.079159 0.891075 1.090055 0.185 Uiso 1 1 calc R . . . .
C53 C 0.2084(10) 0.6010(7) 1.1824(4) 0.050(4) Uani 1 1 d . . . . .
C54 C 0.2833(8) 0.5787(8) 1.2115(4) 0.039(3) Uani 1 1 d . . . . .
H54 H 0.336800 0.611152 1.225566 0.047 Uiso 1 1 calc R . . . .
C55 C 0.2797(12) 0.5126(9) 1.2194(5) 0.059(4) Uani 1 1 d . . . . .
H55 H 0.329988 0.499423 1.239562 0.071 Uiso 1 1 calc R . . . .
C56 C 0.2077(16) 0.4650(10) 1.1998(7) 0.077(5) Uani 1 1 d . . . . .
H56 H 0.206615 0.418962 1.206991 0.093 Uiso 1 1 calc R . . . .
C57 C 0.1361(12) 0.4802(11) 1.1699(6) 0.078(6) Uani 1 1 d . . . . .
H57 H 0.087266 0.444342 1.154645 0.094 Uiso 1 1 calc R . . . .
C58 C 0.1343(10) 0.5478(10) 1.1615(5) 0.066(4) Uani 1 1 d . . . . .
H58 H 0.082379 0.559164 1.141388 0.079 Uiso 1 1 calc R . . . .
C59 C 0.0918(10) 0.6995(9) 1.1451(6) 0.082(5) Uani 1 1 d . . . . .
C60 C 0.0067(12) 0.7080(8) 1.1742(6) 0.079(5) Uani 1 1 d . . . . .
H60 H 0.010422 0.704486 1.207164 0.094 Uiso 1 1 calc R . . . .
C61 C -0.0832(13) 0.7219(12) 1.1520(7) 0.134(9) Uani 1 1 d . . . . .
H61 H -0.136148 0.741003 1.172486 0.161 Uiso 1 1 calc R . . . .
C62 C -0.0975(13) 0.7093(11) 1.1028(8) 0.117(7) Uani 1 1 d . . . . .
H62 H -0.162209 0.709317 1.088431 0.141 Uiso 1 1 calc R . . . .
C63 C -0.0155(15) 0.6963(14) 1.0739(8) 0.155(10) Uani 1 1 d . . . . .
H63 H -0.022260 0.692469 1.039737 0.185 Uiso 1 1 calc R . . . .
C64 C 0.0758(11) 0.6889(11) 1.0950(7) 0.106(7) Uani 1 1 d . . . . .
H64 H 0.130260 0.675968 1.074314 0.127 Uiso 1 1 calc R . . . .
C65 C 0.4387(13) 0.8069(9) 1.2950(4) 0.107(6) Uani 1 1 d D U . . .
H65 H 0.446693 0.783209 1.320564 0.129 Uiso 1 1 calc R . . . .
C66 C 0.4260(12) 0.8847(9) 1.2994(6) 0.099(5) Uani 1 1 d D U . . .
H66 H 0.420048 0.921095 1.331735 0.119 Uiso 1 1 calc R . . . .
C67 C 0.3928(11) 0.8991(9) 1.2524(5) 0.103(6) Uani 1 1 d D U . . .
H67 H 0.365417 0.942114 1.246823 0.124 Uiso 1 1 calc R . . . .
C68 C 0.4128(9) 0.8311(7) 1.2169(5) 0.069(4) Uani 1 1 d D U . . .
C69 C 0.4362(11) 0.7745(9) 1.2422(4) 0.082(5) Uani 1 1 d D U . . .
H69 H 0.447696 0.724885 1.226680 0.099 Uiso 1 1 calc R . . . .
C70 C 0.1747(12) 0.8567(11) 1.2869(5) 0.110(6) Uani 1 1 d D U . . .
H70 H 0.159982 0.906058 1.301603 0.132 Uiso 1 1 calc R . . . .
C71 C 0.2039(14) 0.8067(9) 1.3147(7) 0.117(6) Uani 1 1 d D U . . .
H71 H 0.210625 0.814088 1.349237 0.140 Uiso 1 1 calc R . . . .
C72 C 0.2199(9) 0.7438(9) 1.2769(4) 0.081(4) Uani 1 1 d D U . . .
H72 H 0.242838 0.699970 1.283062 0.098 Uiso 1 1 calc R . . . .
C73 C 0.1991(13) 0.7510(9) 1.2294(5) 0.101(6) Uani 1 1 d D U . . .
C74 C 0.1700(10) 0.8256(8) 1.2354(5) 0.088(4) Uani 1 1 d D U . . .
H74 H 0.151678 0.848594 1.210376 0.106 Uiso 1 1 calc R . . . .
F1 F 0.4288(11) 0.6268(5) 0.7973(4) 0.158(6) Uani 1 1 d . . . . .
F2 F 0.5139(11) 0.6105(6) 0.7329(5) 0.153(5) Uani 1 1 d . . . . .
F3 F 0.3684(10) 0.5729(6) 0.7274(4) 0.146(5) Uani 1 1 d . . . . .
F4 F 0.504(2) 0.8917(14) 0.8329(9) 0.133(12) Uani 0.56(3) 1 d D U P A 1
F5 F 0.453(2) 0.9498(14) 0.7791(11) 0.123(11) Uani 0.56(3) 1 d D U P A 1
F6 F 0.368(2) 0.9291(12) 0.8298(8) 0.147(11) Uani 0.56(3) 1 d D U P A 1
F7 F 0.4973(9) 0.9239(10) 0.6098(7) 0.096(6) Uani 0.631(10) 1 d D U P B 1
F8 F 0.4352(9) 0.9563(7) 0.5500(4) 0.065(3) Uani 0.631(10) 1 d D U P B 1
F9 F 0.4286(11) 1.0255(6) 0.6199(6) 0.072(5) Uani 0.631(10) 1 d D U P B 1
F10 F 0.0559(5) 0.9829(4) 0.5395(3) 0.059(2) Uani 1 1 d . . . . .
F11 F 0.0195(5) 1.0166(4) 0.6153(2) 0.056(2) Uani 1 1 d . . . . .
F12 F -0.0299(6) 0.9111(4) 0.5703(3) 0.065(2) Uani 1 1 d . . . . .
F13 F -0.057(3) 0.8895(19) 0.8094(9) 0.151(14) Uani 0.36(3) 1 d D U P C 1
F14 F -0.039(4) 0.9547(15) 0.760(2) 0.194(19) Uani 0.36(3) 1 d D U P C 1
F15 F -0.1715(16) 0.892(3) 0.7568(18) 0.142(13) Uani 0.36(3) 1 d D U P C 1
F16 F -0.065(2) 0.5645(17) 0.6492(12) 0.081(10) Uani 0.40(6) 1 d D U P D 1
F17 F -0.1892(13) 0.614(3) 0.6890(16) 0.133(12) Uani 0.40(6) 1 d D U P D 1
F18 F -0.056(4) 0.597(2) 0.7272(11) 0.122(10) Uani 0.40(6) 1 d D U P D 1
F19 F 0.046(2) 0.6639(10) 0.4641(11) 0.112(11) Uani 0.53(3) 1 d D U P E 1
F20 F 0.0836(17) 0.5557(11) 0.4510(7) 0.077(7) Uani 0.53(3) 1 d D U P E 1
F21 F -0.0120(13) 0.5950(18) 0.5065(6) 0.097(10) Uani 0.53(3) 1 d D U P E 1
F4A F 0.5323(17) 0.9084(13) 0.7894(13) 0.148(13) Uani 0.44(3) 1 d D U P A 2
F5A F 0.395(3) 0.9537(17) 0.7932(16) 0.121(12) Uani 0.44(3) 1 d D U P A 2
F6A F 0.444(3) 0.903(2) 0.8462(7) 0.127(12) Uani 0.44(3) 1 d D U P A 2
F7A F 0.4671(14) 0.9013(12) 0.5715(9) 0.071(7) Uani 0.369(10) 1 d D U P B 2
F8A F 0.414(2) 1.0138(16) 0.5821(15) 0.109(9) Uani 0.369(10) 1 d D U P B 2
F9A F 0.4556(16) 0.9709(13) 0.6441(6) 0.065(3) Uani 0.369(10) 1 d D U P B 2
F13A F -0.002(2) 0.9300(12) 0.7922(11) 0.187(12) Uani 0.64(3) 1 d D U P C 2
F14A F -0.0925(17) 0.9330(10) 0.7317(9) 0.137(8) Uani 0.64(3) 1 d D U P C 2
F15A F -0.158(2) 0.875(2) 0.7804(17) 0.216(14) Uani 0.64(3) 1 d D U P C 2
F16A F -0.044(2) 0.5734(19) 0.7096(14) 0.130(9) Uani 0.60(6) 1 d D U P D 2
F17A F -0.107(5) 0.582(2) 0.6404(8) 0.162(12) Uani 0.60(6) 1 d D U P D 2
F18A F -0.1797(16) 0.627(2) 0.7093(17) 0.122(10) Uani 0.60(6) 1 d D U P D 2
F19A F -0.0126(13) 0.6501(14) 0.4973(9) 0.081(8) Uani 0.47(3) 1 d D U P E 2
F20A F 0.0815(15) 0.615(2) 0.4413(7) 0.106(12) Uani 0.47(3) 1 d D U P E 2
F21A F 0.044(3) 0.5450(9) 0.4796(15) 0.123(13) Uani 0.47(3) 1 d D U P E 2
F22 F 0.4294(6) 0.5550(5) 0.4865(3) 0.092(3) Uani 1 1 d . . . . .
F23 F 0.4737(5) 0.5802(5) 0.5624(3) 0.075(2) Uani 1 1 d . . . . .
F24 F 0.4884(6) 0.6595(6) 0.5237(5) 0.125(4) Uani 1 1 d . . . . .
C75 C 0.2894(10) 0.7650(7) 0.6959(5) 0.060(4) Uani 1 1 d D . . . .
C76 C 0.3214(13) 0.6995(7) 0.7058(5) 0.077(5) Uani 1 1 d . . . . .
H76 H 0.296868 0.654620 0.685058 0.093 Uiso 1 1 calc R . . . .
C77 C 0.3870(15) 0.6980(8) 0.7445(6) 0.095(6) Uani 1 1 d D . . . .
C78 C 0.4266(14) 0.7624(8) 0.7750(6) 0.098(6) Uani 1 1 d . . . . .
H78 H 0.474870 0.761825 0.800201 0.118 Uiso 1 1 calc R . . . .
C79 C 0.3934(13) 0.8272(8) 0.7676(5) 0.074(5) Uani 1 1 d D . . . .
C80 C 0.3274(12) 0.8291(8) 0.7290(5) 0.076(5) Uani 1 1 d . . . . .
H80 H 0.307419 0.874878 0.724873 0.091 Uiso 1 1 calc R . . . .
C81 C 0.4214(18) 0.6256(9) 0.7505(7) 0.103(7) Uani 1 1 d D . . . .
C82 C 0.4379(13) 0.8962(8) 0.7991(6) 0.105(6) Uani 1 1 d D U . . .
C83 C 0.2150(11) 0.8399(6) 0.6345(4) 0.051(4) Uani 1 1 d D . . . .
C84 C 0.3062(10) 0.8691(7) 0.6268(4) 0.050(4) Uani 1 1 d . . . . .
H84 H 0.364605 0.849819 0.637690 0.060 Uiso 1 1 calc R . . . .
C85 C 0.3163(9) 0.9248(7) 0.6040(4) 0.048(3) Uani 1 1 d D U . . .
C86 C 0.2322(10) 0.9530(6) 0.5867(4) 0.046(3) Uani 1 1 d . . . . .
H86 H 0.237165 0.989756 0.569667 0.055 Uiso 1 1 calc R . . . .
C87 C 0.1412(10) 0.9256(7) 0.5951(4) 0.047(3) Uani 1 1 d D . . . .
C88 C 0.1306(11) 0.8717(6) 0.6183(4) 0.049(4) Uani 1 1 d . . . . .
H88 H 0.066158 0.855391 0.623728 0.059 Uiso 1 1 calc R . . . .
C89 C 0.4170(9) 0.9554(6) 0.5974(4) 0.055(3) Uani 1 1 d D U . . .
C90 C 0.0501(10) 0.9588(7) 0.5795(5) 0.052(4) Uani 1 1 d D . . . .
C91 C 0.2180(10) 0.7036(6) 0.6027(4) 0.048(3) Uani 1 1 d D . . . .
C92 C 0.1400(9) 0.6820(6) 0.5678(4) 0.045(3) Uani 1 1 d . . . . .
H92 H 0.075469 0.699119 0.576109 0.054 Uiso 1 1 calc R . . . .
C93 C 0.1538(10) 0.6361(6) 0.5211(4) 0.048(3) Uani 1 1 d D . . . .
C94 C 0.2492(10) 0.6104(7) 0.5065(5) 0.049(3) Uani 1 1 d . . . . .
H94 H 0.259399 0.579727 0.474797 0.059 Uiso 1 1 calc R . . . .
C95 C 0.3285(9) 0.6329(6) 0.5418(5) 0.048(3) Uani 1 1 d D . . . .
C96 C 0.3145(9) 0.6759(6) 0.5879(5) 0.050(3) Uani 1 1 d . . . . .
H96 H 0.369348 0.687920 0.610709 0.060 Uiso 1 1 calc R . . . .
C97 C 0.4304(9) 0.6055(8) 0.5274(6) 0.058(4) Uani 1 1 d D . . . .
C98 C 0.0674(9) 0.6133(6) 0.4864(4) 0.051(3) Uani 1 1 d D U . . .
C99 C 0.1007(10) 0.7610(7) 0.6780(5) 0.061(4) Uani 1 1 d D U . . .
C100 C 0.0565(12) 0.8229(8) 0.7073(5) 0.082(5) Uani 1 1 d . U . . .
H100 H 0.088353 0.869031 0.711773 0.099 Uiso 1 1 calc R . . . .
C101 C -0.0327(14) 0.8185(9) 0.7299(6) 0.102(6) Uani 1 1 d D U . . .
C102 C -0.0846(13) 0.7526(9) 0.7234(7) 0.102(6) Uani 1 1 d . U . . .
H102 H -0.147453 0.749839 0.736953 0.123 Uiso 1 1 calc R . . . .
C103 C -0.0386(13) 0.6914(7) 0.6958(6) 0.086(5) Uani 1 1 d D U . . .
C104 C 0.0477(11) 0.6969(7) 0.6732(5) 0.072(4) Uani 1 1 d . U . . .
H104 H 0.073166 0.653700 0.652823 0.087 Uiso 1 1 calc R . . . .
C105 C -0.0896(10) 0.6200(8) 0.6879(5) 0.115(5) Uani 1 1 d D U . . .
C106 C -0.0718(13) 0.8884(9) 0.7614(7) 0.148(7) Uani 1 1 d D U . . .
B1 B 0.2057(10) 0.7671(6) 0.6534(4) 0.055(4) Uani 1 1 d D . . . .

loop_
_atom_site_aniso_label
_atom_site_aniso_U_11
_atom_site_aniso_U_22
_atom_site_aniso_U_33
_atom_site_aniso_U_23
_atom_site_aniso_U_13
_atom_site_aniso_U_12
Pd1 0.0313(5) 0.0325(6) 0.0239(5) -0.0026(4) 0.0037(4) 0.0052(4)
Pd2 0.0396(6) 0.0498(7) 0.0290(5) -0.0119(5) 0.0017(4) 0.0112(5)
Fe1 0.0332(10) 0.0352(10) 0.0256(9) -0.0043(8) 0.0052(7) 0.0048(8)
Fe2 0.0386(12) 0.1119(19) 0.0474(12) -0.0414(12) -0.0048(10) 0.0219(13)
S1 0.0442(19) 0.0372(19) 0.0224(15) -0.0034(14) 0.0010(14) 0.0046(15)
S2 0.0374(18) 0.0393(19) 0.0292(16) -0.0027(14) 0.0007(14) 0.0025(15)
S3 0.0455(19) 0.047(2) 0.0304(17) -0.0046(15) 0.0084(15) -0.0015(16)
S4 0.0365(18) 0.049(2) 0.0293(17) -0.0080(15) 0.0052(14) -0.0008(16)
S5 0.0456(19) 0.045(2) 0.0300(17) -0.0125(15) 0.0098(15) -0.0028(16)
S6 0.046(2) 0.052(2) 0.0301(17) -0.0114(16) 0.0097(15) -0.0012(17)
S7 0.058(2) 0.045(2) 0.0303(17) -0.0081(15) 0.0076(16) 0.0054(17)
S8 0.0450(19) 0.050(2) 0.0260(16) -0.0106(15) 0.0085(14) 0.0041(16)
P1 0.0288(17) 0.039(2) 0.0252(16) -0.0016(14) 0.0051(14) 0.0075(15)
P2 0.0310(17) 0.0366(19) 0.0253(16) -0.0046(14) 0.0073(14) 0.0068(15)
P3 0.064(2) 0.060(3) 0.0263(18) -0.0096(17) 0.0108(17) 0.015(2)
P4 0.043(2) 0.053(3) 0.083(3) -0.038(2) 0.022(2) -0.005(2)
C1 0.037(7) 0.057(9) 0.016(6) -0.001(6) 0.003(5) 0.024(7)
C2 0.048(8) 0.027(7) 0.038(7) 0.006(6) -0.005(6) 0.014(6)
C3 0.046(8) 0.049(8) 0.027(7) -0.002(6) -0.007(6) 0.003(6)
C4 0.034(7) 0.048(8) 0.034(7) 0.010(6) 0.003(6) 0.011(6)
C5 0.042(8) 0.079(10) 0.023(7) -0.003(7) 0.013(6) 0.019(8)
C6 0.040(8) 0.068(10) 0.017(6) -0.012(6) -0.001(6) 0.014(7)
C7 0.027(7) 0.047(8) 0.026(6) 0.001(6) -0.002(5) -0.005(6)
C8 0.048(9) 0.038(8) 0.038(7) -0.004(6) -0.001(6) 0.006(7)
C9 0.052(9) 0.037(8) 0.043(8) 0.005(6) 0.001(7) -0.023(7)
C10 0.049(9) 0.069(11) 0.047(8) 0.019(8) 0.004(7) -0.018(8)
C11 0.025(7) 0.062(10) 0.038(7) 0.002(7) -0.001(6) 0.008(7)
C12 0.032(7) 0.067(9) 0.025(7) -0.012(6) -0.002(6) 0.004(7)
C13 0.051(8) 0.017(6) 0.024(6) -0.002(5) -0.010(6) -0.011(6)
C14 0.030(7) 0.046(8) 0.042(7) 0.006(6) 0.018(6) 0.013(6)
C15 0.044(8) 0.041(9) 0.074(10) 0.016(8) 0.020(7) 0.026(7)
C16 0.051(9) 0.046(9) 0.067(10) 0.009(8) -0.004(8) 0.012(7)
C17 0.077(10) 0.025(7) 0.043(8) 0.011(6) -0.010(7) -0.001(7)
C18 0.040(7) 0.028(7) 0.040(8) 0.008(6) 0.012(6) -0.003(6)
C19 0.045(8) 0.039(8) 0.037(7) -0.006(6) 0.013(6) 0.017(6)
C20 0.034(7) 0.029(7) 0.050(8) 0.005(6) 0.019(6) 0.012(6)
C21 0.070(10) 0.064(10) 0.044(8) 0.014(7) 0.014(8) 0.032(9)
C22 0.051(9) 0.094(12) 0.036(8) 0.020(8) 0.019(7) 0.051(9)
C23 0.055(9) 0.127(14) 0.035(8) 0.014(9) 0.014(7) 0.040(10)
C24 0.021(7) 0.059(9) 0.054(8) -0.008(7) 0.005(6) 0.017(7)
C25 0.029(4) 0.028(4) 0.026(4) -0.003(3) -0.002(3) 0.001(3)
C26 0.043(6) 0.036(7) 0.031(7) -0.001(5) 0.004(5) 0.011(5)
C27 0.055(7) 0.032(6) 0.039(7) -0.005(5) 0.009(6) 0.006(6)
C28 0.064(7) 0.045(8) 0.033(7) 0.004(6) 0.004(6) -0.008(6)
C29 0.046(7) 0.065(9) 0.048(8) 0.017(7) -0.001(6) -0.018(6)
C30 0.032(5) 0.060(8) 0.041(7) 0.015(6) 0.000(5) -0.002(6)
C31 0.019(6) 0.037(5) 0.032(5) 0.004(5) 0.021(5) 0.002(5)
C32 0.026(6) 0.043(6) 0.028(5) 0.000(5) 0.020(5) -0.002(5)
C33 0.037(7) 0.050(6) 0.029(5) -0.002(4) 0.014(5) 0.013(6)
C34 0.023(6) 0.052(6) 0.033(5) -0.002(4) 0.013(5) 0.016(6)
C35 0.024(6) 0.038(6) 0.033(5) 0.002(4) 0.009(5) -0.001(5)
C36 0.027(6) 0.046(6) 0.030(5) 0.001(5) -0.004(5) -0.007(6)
C37 0.040(7) 0.040(6) 0.030(5) -0.001(5) 0.011(5) -0.010(6)
C38 0.019(6) 0.048(6) 0.035(5) -0.001(5) 0.005(5) 0.011(5)
C39 0.024(6) 0.055(6) 0.020(5) -0.001(4) 0.002(5) 0.005(6)
C40 0.037(7) 0.050(6) 0.031(6) -0.007(4) -0.009(5) 0.006(6)
C41 0.042(8) 0.038(8) 0.033(7) -0.011(6) 0.012(7) 0.017(6)
C42 0.043(8) 0.057(9) 0.035(7) 0.008(6) 0.018(7) 0.009(7)
C43 0.055(11) 0.103(14) 0.062(11) -0.027(10) 0.003(9) 0.013(10)
C44 0.085(15) 0.140(18) 0.092(15) 0.028(13) 0.048(12) -0.025(13)
C45 0.121(17) 0.086(14) 0.131(17) 0.078(13) 0.013(16) 0.012(13)
C46 0.060(11) 0.118(15) 0.087(13) 0.039(12) 0.037(10) 0.027(11)
C47 0.087(12) 0.106(13) 0.145(17) 0.020(13) -0.004(11) 0.010(9)
C48 0.078(10) 0.068(8) 0.136(16) -0.008(10) 0.008(10) 0.009(9)
C49 0.076(11) 0.063(9) 0.180(19) 0.012(11) 0.025(11) 0.027(8)
C50 0.141(17) 0.110(14) 0.18(2) 0.015(15) -0.018(15) 0.062(12)
C51 0.148(18) 0.119(13) 0.21(3) -0.002(17) -0.039(16) 0.070(15)
C52 0.158(18) 0.122(14) 0.16(2) 0.003(16) -0.025(16) 0.062(13)
C53 0.044(8) 0.063(10) 0.031(7) -0.012(7) 0.011(7) 0.001(8)
C54 0.019(7) 0.066(10) 0.027(7) 0.003(7) 0.013(5) -0.001(6)
C55 0.069(11) 0.055(11) 0.063(10) 0.028(9) 0.045(9) 0.007(9)
C56 0.088(14) 0.064(13) 0.085(13) 0.020(11) 0.064(11) 0.025(12)
C57 0.044(10) 0.083(15) 0.081(13) -0.030(11) 0.040(9) -0.015(10)
C58 0.036(9) 0.073(12) 0.074(11) -0.012(10) 0.018(8) 0.028(9)
C59 0.053(10) 0.129(15) 0.065(11) 0.019(10) 0.039(9) 0.042(10)
C60 0.090(13) 0.066(11) 0.065(10) -0.016(8) 0.041(10) 0.010(9)
C61 0.053(12) 0.22(3) 0.084(14) -0.038(15) 0.011(11) 0.052(14)
C62 0.052(11) 0.17(2) 0.114(17) 0.004(15) 0.007(12) 0.019(12)
C63 0.077(15) 0.27(3) 0.118(17) 0.043(18) 0.036(14) 0.055(17)
C64 0.035(10) 0.18(2) 0.104(15) 0.029(14) 0.026(10) 0.026(11)
C65 0.153(16) 0.117(11) 0.032(6) -0.015(7) -0.017(9) 0.065(13)
C66 0.090(12) 0.118(10) 0.077(8) 0.003(8) -0.008(9) 0.007(11)
C67 0.080(12) 0.150(12) 0.059(8) -0.012(8) -0.001(9) 0.080(12)
C68 0.041(8) 0.101(10) 0.058(7) 0.010(6) 0.011(7) 0.004(8)
C69 0.090(11) 0.119(11) 0.030(6) 0.008(6) -0.017(8) 0.024(10)
C70 0.068(11) 0.147(13) 0.082(9) -0.031(9) 0.027(10) 0.013(11)
C71 0.101(15) 0.150(16) 0.070(9) -0.024(8) 0.013(11) -0.015(12)
C72 0.022(7) 0.155(12) 0.045(7) -0.015(7) 0.006(6) 0.016(8)
C73 0.116(14) 0.118(11) 0.055(7) -0.008(8) 0.022(9) 0.028(11)
C74 0.051(9) 0.096(10) 0.086(8) -0.033(8) -0.007(8) -0.003(8)
F1 0.292(17) 0.074(7) 0.098(8) 0.009(6) -0.064(10) 0.061(9)
F2 0.150(11) 0.100(9) 0.201(14) 0.023(8) 0.000(10) 0.057(9)
F3 0.214(14) 0.066(7) 0.149(10) 0.021(7) -0.083(10) 0.028(8)
F4 0.23(3) 0.044(13) 0.108(18) -0.005(13) -0.078(19) -0.004(18)
F5 0.19(3) 0.067(14) 0.106(19) 0.025(13) -0.068(17) -0.038(17)
F6 0.24(2) 0.080(16) 0.106(18) -0.009(12) -0.006(15) 0.020(15)
F7 0.049(9) 0.124(14) 0.141(16) 0.082(13) 0.008(10) 0.015(9)
F8 0.068(7) 0.064(8) 0.055(6) 0.003(5) 0.015(5) -0.004(6)
F9 0.066(9) 0.058(9) 0.082(10) -0.005(8) 0.040(9) 0.003(7)
F10 0.070(5) 0.054(5) 0.050(5) 0.008(4) -0.003(4) 0.024(4)
F11 0.055(4) 0.059(5) 0.044(4) -0.006(4) -0.008(3) 0.026(4)
F12 0.070(5) 0.058(5) 0.066(5) 0.019(4) -0.019(4) -0.015(4)
F13 0.19(3) 0.06(2) 0.160(16) -0.053(16) 0.035(19) -0.01(2)
F14 0.22(4) 0.060(18) 0.29(5) 0.01(3) 0.14(4) 0.04(2)
F15 0.195(16) 0.08(3) 0.14(3) 0.00(2) 0.070(18) 0.036(18)
F16 0.061(18) 0.039(12) 0.145(15) 0.021(12) 0.057(13) 0.022(11)
F17 0.137(11) 0.06(2) 0.18(3) -0.03(2) 0.099(14) 0.005(12)
F18 0.17(2) 0.06(2) 0.150(16) 0.033(16) 0.124(17) 0.037(19)
F19 0.12(2) 0.059(12) 0.17(2) 0.057(13) -0.088(18) -0.029(12)
F20 0.091(15) 0.067(11) 0.057(12) -0.012(9) -0.011(10) 0.008(11)
F21 0.067(11) 0.15(3) 0.056(11) -0.001(13) -0.004(8) -0.032(14)
F4A 0.171(18) 0.045(17) 0.21(3) -0.003(18) 0.01(2) -0.022(14)
F5A 0.18(3) 0.051(14) 0.13(3) 0.018(15) -0.05(2) -0.018(17)
F6A 0.16(3) 0.12(3) 0.084(11) 0.004(15) -0.052(13) 0.03(2)
F7A 0.026(11) 0.096(13) 0.069(12) -0.018(11) 0.001(10) 0.015(10)
F8A 0.089(17) 0.121(16) 0.16(2) 0.098(18) 0.05(2) 0.031(14)
F9A 0.068(7) 0.064(8) 0.055(6) 0.003(5) 0.015(5) -0.004(6)
F13A 0.27(2) 0.055(17) 0.19(2) -0.053(15) 0.051(16) 0.044(13)
F14A 0.132(17) 0.040(12) 0.228(19) 0.003(12) 0.084(12) 0.017(11)
F15A 0.27(2) 0.077(19) 0.29(4) 0.01(2) 0.21(2) 0.037(17)
F16A 0.149(15) 0.041(15) 0.21(2) 0.028(17) 0.116(16) 0.028(11)
F17A 0.26(3) 0.058(18) 0.152(11) -0.011(10) 0.092(13) -0.055(18)
F18A 0.132(11) 0.050(18) 0.18(2) 0.016(18) 0.090(13) 0.008(9)
F19A 0.049(11) 0.092(17) 0.099(16) 0.020(14) 0.004(10) 0.008(11)
F20A 0.054(13) 0.21(4) 0.062(10) 0.044(17) -0.005(9) 0.026(19)
F21A 0.14(3) 0.050(8) 0.16(3) 0.010(13) -0.10(2) -0.042(11)
F22 0.066(6) 0.127(8) 0.077(6) 0.011(6) 0.026(5) 0.056(6)
F23 0.049(5) 0.096(7) 0.078(6) 0.019(5) 0.005(4) 0.022(5)
F24 0.064(6) 0.112(8) 0.231(13) 0.093(9) 0.058(7) 0.012(6)
C75 0.073(10) 0.049(9) 0.051(9) 0.001(8) -0.002(8) 0.009(8)
C76 0.140(15) 0.026(8) 0.056(10) -0.004(7) -0.015(10) 0.021(9)
C77 0.164(18) 0.048(11) 0.068(11) 0.006(9) -0.032(12) 0.036(11)
C78 0.164(18) 0.046(11) 0.079(12) 0.014(10) -0.057(12) 0.007(11)
C79 0.128(14) 0.053(10) 0.036(8) 0.005(8) -0.009(9) 0.002(10)
C80 0.135(15) 0.051(10) 0.034(8) -0.004(7) -0.010(9) 0.027(10)
C81 0.14(2) 0.090(16) 0.065(13) 0.009(11) -0.075(13) -0.007(15)
C82 0.158(15) 0.059(11) 0.089(10) 0.012(9) -0.031(10) -0.014(10)
C83 0.070(10) 0.039(9) 0.037(8) -0.002(6) -0.002(7) -0.011(8)
C84 0.068(10) 0.031(8) 0.045(8) -0.002(7) -0.008(7) 0.033(8)
C85 0.059(7) 0.030(8) 0.047(8) -0.004(6) 0.010(6) 0.021(6)
C86 0.075(10) 0.018(7) 0.038(8) -0.005(6) 0.010(7) 0.010(7)
C87 0.058(10) 0.046(9) 0.031(7) 0.003(7) -0.012(7) 0.000(8)
C88 0.080(10) 0.030(8) 0.031(7) -0.002(6) -0.012(7) 0.009(7)
C89 0.055(7) 0.060(9) 0.053(6) 0.016(6) 0.015(6) 0.020(7)
C90 0.065(10) 0.037(8) 0.043(9) -0.007(7) -0.005(7) -0.004(8)
C91 0.075(10) 0.026(7) 0.044(8) 0.008(6) -0.001(7) 0.007(7)
C92 0.041(8) 0.045(8) 0.050(8) 0.014(7) 0.009(7) 0.012(7)
C93 0.073(10) 0.033(8) 0.044(8) 0.021(7) -0.003(8) -0.003(7)
C94 0.066(10) 0.046(9) 0.041(8) 0.021(7) 0.015(8) 0.003(8)
C95 0.067(10) 0.033(8) 0.045(8) 0.009(7) 0.008(8) 0.005(7)
C96 0.039(8) 0.039(8) 0.072(10) 0.015(7) -0.001(7) 0.006(7)
C97 0.052(10) 0.046(10) 0.077(11) 0.016(9) 0.015(9) 0.000(8)
C98 0.057(7) 0.040(6) 0.053(7) 0.007(5) -0.012(6) 0.002(6)
C99 0.078(9) 0.038(7) 0.065(9) 0.006(7) -0.001(7) 0.022(6)
C100 0.107(11) 0.052(8) 0.079(11) -0.001(8) 0.027(9) 0.028(8)
C101 0.126(13) 0.058(8) 0.108(14) -0.008(10) 0.048(11) 0.022(9)
C102 0.103(13) 0.076(9) 0.125(15) 0.013(10) 0.053(11) 0.032(8)
C103 0.112(11) 0.047(6) 0.103(12) 0.022(7) 0.045(9) 0.020(6)
C104 0.098(10) 0.039(7) 0.077(10) 0.006(7) 0.033(8) 0.016(7)
C105 0.145(10) 0.059(8) 0.142(11) 0.016(7) 0.092(10) 0.010(8)
C106 0.188(15) 0.066(12) 0.175(16) -0.006(10) 0.096(12) 0.027(11)
B1 0.083(13) 0.028(9) 0.045(9) -0.007(7) 0.005(9) 0.005(9)

loop_
_atom_type_symbol
_atom_type_description
_atom_type_scat_dispersion_real
_atom_type_scat_dispersion_imag
_atom_type_scat_source
C C 0.0033 0.0016 'International Tables Vol C Tables 4.2.6.8 and 6.1.1.4'
H H 0.0000 0.0000 'International Tables Vol C Tables 4.2.6.8 and 6.1.1.4'
B B 0.0013 0.0007 'International Tables Vol C Tables 4.2.6.8 and 6.1.1.4'
F F 0.0171 0.0103 'International Tables Vol C Tables 4.2.6.8 and 6.1.1.4'
Fe Fe 0.3463 0.8444 'International Tables Vol C Tables 4.2.6.8 and 6.1.1.4'
P P 0.1023 0.0942 'International Tables Vol C Tables 4.2.6.8 and 6.1.1.4'
Pd Pd -0.9988 1.0072 'International Tables Vol C Tables 4.2.6.8 and 6.1.1.4'
S S 0.1246 0.1234 'International Tables Vol C Tables 4.2.6.8 and 6.1.1.4'

loop_
_geom_angle_atom_site_label_1
_geom_angle_atom_site_label_2
_geom_angle_atom_site_label_3
_geom_angle
S1 Pd1 S2 90.68(11)
P1 Pd1 S1 176.80(11)
P1 Pd1 S2 88.44(11)
P2 Pd1 S1 84.15(11)
P2 Pd1 S2 164.17(10)
P2 Pd1 P1 97.49(11)
S7 Pd2 S8 90.26(11)
S7 Pd2 P3 172.65(13)
P3 Pd2 S8 84.41(12)
P4 Pd2 S7 86.87(13)
P4 Pd2 S8 177.12(13)
P4 Pd2 P3 98.43(13)
C31 Fe1 C32 42.4(4)
C31 Fe1 C33 68.6(4)
C31 Fe1 C34 67.9(4)
C31 Fe1 C35 40.4(4)
C31 Fe1 C36 139.2(5)
C31 Fe1 C37 177.1(4)
C31 Fe1 C38 138.4(4)
C31 Fe1 C39 108.7(4)
C31 Fe1 C40 110.0(4)
C32 Fe1 C33 39.4(4)
C32 Fe1 C34 66.7(5)
C32 Fe1 C35 68.2(4)
C32 Fe1 C36 111.8(5)
C32 Fe1 C37 139.4(4)
C32 Fe1 C38 179.1(5)
C32 Fe1 C39 138.5(4)
C32 Fe1 C40 111.7(5)
C33 Fe1 C36 113.4(4)
C33 Fe1 C37 114.2(4)
C34 Fe1 C33 39.4(4)
C34 Fe1 C35 39.9(4)
C34 Fe1 C36 140.8(4)
C34 Fe1 C37 114.7(5)
C34 Fe1 C40 177.9(5)
C35 Fe1 C33 67.1(4)
C35 Fe1 C36 179.3(5)
C35 Fe1 C37 140.8(5)
C35 Fe1 C40 138.5(4)
C36 Fe1 C37 39.6(4)
C38 Fe1 C33 140.6(4)
C38 Fe1 C34 113.8(5)
C38 Fe1 C35 112.7(4)
C38 Fe1 C36 67.3(4)
C38 Fe1 C37 39.8(4)
C38 Fe1 C40 67.8(5)
C39 Fe1 C33 177.3(5)
C39 Fe1 C34 140.1(5)
C39 Fe1 C35 110.9(4)
C39 Fe1 C36 68.6(4)
C39 Fe1 C37 68.5(4)
C39 Fe1 C38 41.6(4)
C39 Fe1 C40 40.2(4)
C40 Fe1 C33 140.2(5)
C40 Fe1 C36 40.8(4)
C40 Fe1 C37 67.4(5)
C65 Fe2 C66 42.7(4)
C65 Fe2 C71 101.8(7)
C65 Fe2 C72 100.9(7)
C65 Fe2 C73 128.9(7)
C65 Fe2 C74 168.6(8)
C66 Fe2 C71 109.9(7)
C66 Fe2 C72 133.9(6)
C66 Fe2 C73 171.5(6)
C67 Fe2 C65 77.7(7)
C67 Fe2 C66 44.4(4)
C67 Fe2 C68 44.1(4)
C67 Fe2 C69 76.0(6)
C67 Fe2 C70 115.2(7)
C67 Fe2 C71 140.2(6)
C67 Fe2 C72 178.2(5)
C67 Fe2 C73 142.1(6)
C67 Fe2 C74 113.7(7)
C68 Fe2 C65 73.6(6)
C68 Fe2 C66 70.0(6)
C68 Fe2 C69 43.5(4)
C68 Fe2 C70 146.2(7)
C68 Fe2 C71 173.4(6)
C68 Fe2 C72 136.6(5)
C68 Fe2 C73 110.9(6)
C68 Fe2 C74 114.2(6)
C69 Fe2 C65 42.5(4)
C69 Fe2 C66 69.7(7)
C69 Fe2 C70 168.7(8)
C69 Fe2 C71 129.9(7)
C69 Fe2 C72 103.7(6)
C69 Fe2 C73 104.8(6)
C69 Fe2 C74 137.7(5)
C70 Fe2 C65 135.2(6)
C70 Fe2 C66 116.4(7)
C70 Fe2 C71 40.1(4)
C70 Fe2 C72 65.1(7)
C70 Fe2 C73 67.9(7)
C70 Fe2 C74 41.4(4)
C72 Fe2 C71 38.8(4)
C73 Fe2 C71 68.1(6)
C73 Fe2 C72 39.7(4)
C74 Fe2 C66 146.4(6)
C74 Fe2 C71 69.8(7)
C74 Fe2 C72 67.7(6)
C74 Fe2 C73 41.6(4)
C2 S1 Pd1 99.7(4)
C1 S2 Pd1 99.4(5)
C3 S3 C1 95.9(6)
C3 S4 C2 94.4(6)
C6 S5 C4 94.9(6)
C4 S6 C5 95.8(6)
C5 S7 Pd2 100.2(5)
C6 S8 Pd2 100.0(5)
C7 P1 Pd1 115.8(4)
C7 P1 C31 103.3(5)
C13 P1 Pd1 111.4(4)
C13 P1 C7 103.8(5)
C13 P1 C31 110.1(5)
C31 P1 Pd1 111.9(4)
C19 P2 Pd1 108.5(4)
C25 P2 Pd1 112.4(3)
C25 P2 C19 108.0(5)
C39 P2 Pd1 123.4(4)
C39 P2 C19 100.4(5)
C39 P2 C25 102.9(5)
C53 P3 Pd2 112.3(4)
C53 P3 C59 104.0(7)
C53 P3 C73 104.2(6)
C59 P3 Pd2 112.0(5)
C73 P3 Pd2 125.8(6)
C73 P3 C59 95.6(7)
C41 P4 Pd2 116.2(4)
C41 P4 C68 99.2(6)
C48 P4 Pd2 113.9(6)
C48 P4 C41 107.3(8)
C48 P4 C68 110.7(8)
C68 P4 Pd2 108.5(5)
S3 C1 S2 120.1(8)
C2 C1 S2 124.3(9)
C2 C1 S3 115.6(8)
S4 C2 S1 117.9(8)
C1 C2 S1 124.4(9)
C1 C2 S4 117.7(9)
S3 C3 S4 114.8(6)
C4 C3 S3 123.6(9)
C4 C3 S4 121.6(9)
S6 C4 S5 116.0(6)
C3 C4 S5 120.0(9)
C3 C4 S6 123.5(9)
S7 C5 S6 119.6(9)
C6 C5 S6 116.5(10)
C6 C5 S7 123.9(9)
S8 C6 S5 118.6(9)
C5 C6 S5 116.6(9)
C5 C6 S8 124.6(9)
C8 C7 P1 123.1(9)
C8 C7 C12 118.3(11)
C12 C7 P1 118.6(9)
C7 C8 H8 118.0
C9 C8 C7 123.9(12)
C9 C8 H8 118.0
C8 C9 H9 120.8
C8 C9 C10 118.4(12)
C10 C9 H9 120.8
C9 C10 H10 119.6
C11 C10 C9 120.8(12)
C11 C10 H10 119.6
C10 C11 H11 119.6
C10 C11 C12 120.7(11)
C12 C11 H11 119.6
C7 C12 H12 121.1
C11 C12 C7 117.8(11)
C11 C12 H12 121.1
C14 C13 P1 119.1(9)
C18 C13 P1 123.6(9)
C18 C13 C14 117.2(10)
C13 C14 H14 119.6
C15 C14 C13 120.8(11)
C15 C14 H14 119.6
C14 C15 H15 119.1
C16 C15 C14 121.8(12)
C16 C15 H15 119.1
C15 C16 H16 120.0
C15 C16 C17 120.1(12)
C17 C16 H16 120.0
C16 C17 H17 120.3
C16 C17 C18 119.3(12)
C18 C17 H17 120.3
C13 C18 C17 120.7(11)
C13 C18 H18 119.7
C17 C18 H18 119.7
C20 C19 P2 121.0(9)
C20 C19 C24 120.0(10)
C24 C19 P2 118.9(8)
C19 C20 H20 119.3
C19 C20 C21 121.4(12)
C21 C20 H20 119.3
C20 C21 H21 121.3
C22 C21 C20 117.3(13)
C22 C21 H21 121.3
C21 C22 H22 118.2
C21 C22 C23 123.7(12)
C23 C22 H22 118.2
C22 C23 H23 120.1
C22 C23 C24 119.7(13)
C24 C23 H23 120.1
C19 C24 C23 117.7(12)
C19 C24 H24 121.1
C23 C24 H24 121.1
C26 C25 P2 119.5(9)
C26 C25 C30 118.0(11)
C30 C25 P2 122.5(9)
C25 C26 H26 119.9
C27 C26 C25 120.2(11)
C27 C26 H26 119.9
C26 C27 H27 119.0
C26 C27 C28 121.9(12)
C28 C27 H27 119.0
C27 C28 H28 121.6
C29 C28 C27 116.8(12)
C29 C28 H28 121.6
C28 C29 H29 118.3
C28 C29 C30 123.5(12)
C30 C29 H29 118.3
C25 C30 H30 120.2
C29 C30 C25 119.6(12)
C29 C30 H30 120.2
P1 C31 Fe1 122.3(5)
C32 C31 Fe1 69.4(6)
C32 C31 P1 129.1(8)
C35 C31 Fe1 71.1(6)
C35 C31 P1 124.9(8)
C35 C31 C32 106.0(9)
Fe1 C32 H32 125.4
C31 C32 Fe1 68.3(6)
C31 C32 H32 126.0
C33 C32 Fe1 71.9(7)
C33 C32 C31 108.1(10)
C33 C32 H32 126.0
Fe1 C33 H33 127.6
C32 C33 Fe1 68.7(6)
C32 C33 H33 126.0
C32 C33 C34 108.1(10)
C34 C33 Fe1 69.3(6)
C34 C33 H33 126.0
Fe1 C34 H34 125.0
C33 C34 Fe1 71.3(6)
C33 C34 H34 125.2
C33 C34 C35 109.7(11)
C35 C34 Fe1 70.1(6)
C35 C34 H34 125.2
Fe1 C35 H35 127.2
C31 C35 Fe1 68.5(6)
C31 C35 H35 125.9
C34 C35 Fe1 70.0(6)
C34 C35 C31 108.2(10)
C34 C35 H35 125.9
Fe1 C36 H36 126.2
C37 C36 Fe1 70.5(6)
C37 C36 H36 126.3
C37 C36 C40 107.4(10)
C40 C36 Fe1 68.5(6)
C40 C36 H36 126.3
Fe1 C37 H37 127.3
C36 C37 Fe1 69.9(6)
C36 C37 H37 125.8
C38 C37 Fe1 68.5(6)
C38 C37 C36 108.3(10)
C38 C37 H37 125.8
Fe1 C38 H38 125.2
C37 C38 Fe1 71.7(7)
C37 C38 H38 125.5
C37 C38 C39 109.0(10)
C39 C38 Fe1 69.2(6)
C39 C38 H38 125.5
P2 C39 Fe1 123.5(5)
C38 C39 Fe1 69.2(6)
C38 C39 P2 124.3(9)
C40 C39 Fe1 70.1(6)
C40 C39 P2 129.7(9)
C40 C39 C38 106.0(9)
Fe1 C40 H40 125.9
C36 C40 Fe1 70.7(6)
C36 C40 H40 125.3
C39 C40 Fe1 69.7(6)
C39 C40 C36 109.3(11)
C39 C40 H40 125.3
C42 C41 P4 118.5(11)
C46 C41 P4 121.9(12)
C46 C41 C42 119.5(13)
C41 C42 H42 119.5
C41 C42 C43 121.0(13)
C43 C42 H42 119.5
C42 C43 H43 122.7
C44 C43 C42 114.6(14)
C44 C43 H43 122.7
C43 C44 H44 119.2
C45 C44 C43 121.6(16)
C45 C44 H44 119.2
C44 C45 H45 120.5
C46 C45 C44 118.9(17)
C46 C45 H45 120.5
C41 C46 H46 118.0
C45 C46 C41 124.0(18)
C45 C46 H46 118.0
C48 C47 H47 118.9
C48 C47 C52 122(2)
C52 C47 H47 118.9
C47 C48 P4 122.5(15)
C47 C48 C49 116.0(18)
C49 C48 P4 121.4(14)
C48 C49 H49 118.9
C50 C49 C48 122(2)
C50 C49 H49 118.9
C49 C50 H50 119.3
C49 C50 C51 121(2)
C51 C50 H50 119.3
C50 C51 H51 119.5
C50 C51 C52 121(2)
C52 C51 H51 119.5
C47 C52 H52 121.5
C51 C52 C47 117(2)
C51 C52 H52 121.5
C54 C53 P3 120.8(11)
C58 C53 P3 123.8(12)
C58 C53 C54 115.3(13)
C53 C54 H54 119.6
C55 C54 C53 120.8(13)
C55 C54 H54 119.6
C54 C55 H55 119.1
C56 C55 C54 121.8(16)
C56 C55 H55 119.1
C55 C56 H56 119.3
C55 C56 C57 121.5(17)
C57 C56 H56 119.3
C56 C57 H57 120.3
C56 C57 C58 119.4(16)
C58 C57 H57 120.3
C53 C58 H58 119.4
C57 C58 C53 121.1(15)
C57 C58 H58 119.4
C60 C59 P3 121.8(13)
C64 C59 P3 120.4(10)
C64 C59 C60 117.1(15)
C59 C60 H60 121.5
C61 C60 C59 117.0(16)
C61 C60 H60 121.5
C60 C61 H61 118.6
C62 C61 C60 122.8(15)
C62 C61 H61 118.6
C61 C62 H62 120.9
C61 C62 C63 118.3(18)
C63 C62 H62 120.9
C62 C63 H63 120.2
C64 C63 C62 120(2)
C64 C63 H63 120.2
C59 C64 H64 118.6
C63 C64 C59 122.9(16)
C63 C64 H64 118.6
Fe2 C65 H65 126.1
C66 C65 Fe2 68.8(9)
C66 C65 H65 128.1
C69 C65 Fe2 68.5(8)
C69 C65 H65 128.1
C69 C65 C66 103.8(13)
Fe2 C66 H66 122.6
C65 C66 Fe2 68.5(9)
C65 C66 H66 122.6
C65 C66 C67 112.4(14)
C67 C66 Fe2 63.3(10)
C67 C66 H66 122.6
Fe2 C67 H67 120.4
C66 C67 Fe2 72.4(10)
C66 C67 H67 128.8
C68 C67 Fe2 70.7(9)
C68 C67 C66 102.5(13)
C68 C67 H67 128.8
P4 C68 Fe2 122.7(7)
C67 C68 Fe2 65.1(9)
C67 C68 P4 122.7(10)
C67 C68 C69 110.2(12)
C69 C68 Fe2 69.6(8)
C69 C68 P4 126.0(9)
Fe2 C69 H69 130.2
C65 C69 Fe2 69.0(9)
C65 C69 C68 108.9(13)
C65 C69 H69 125.5
C68 C69 Fe2 66.9(7)
C68 C69 H69 125.5
Fe2 C70 H70 123.0
C71 C70 Fe2 75.7(11)
C71 C70 H70 123.2
C74 C70 Fe2 69.6(8)
C74 C70 H70 123.2
C74 C70 C71 113.7(16)
Fe2 C71 H71 130.3
C70 C71 Fe2 64.2(10)
C70 C71 H71 129.4
C72 C71 Fe2 67.3(10)
C72 C71 C70 101.1(15)
C72 C71 H71 129.4
Fe2 C72 H72 125.2
C71 C72 Fe2 74.0(11)
C71 C72 H72 122.7
C73 C72 Fe2 69.7(10)
C73 C72 C71 114.6(15)
C73 C72 H72 122.7
P3 C73 Fe2 121.5(9)
C72 C73 Fe2 70.6(10)
C72 C73 P3 130.3(12)
C72 C73 C74 106.0(14)
C74 C73 Fe2 67.5(9)
C74 C73 P3 123.4(10)
Fe2 C74 H74 124.1
C70 C74 Fe2 69.0(9)
C70 C74 C73 104.7(15)
C70 C74 H74 127.7
C73 C74 Fe2 70.9(10)
C73 C74 H74 127.7
C76 C75 B1 123.0(12)
C80 C75 C76 115.0(12)
C80 C75 B1 121.7(11)
C75 C76 H76 118.5
C77 C76 C75 123.0(13)
C77 C76 H76 118.5
C76 C77 C78 120.4(13)
C76 C77 C81 119.2(14)
C78 C77 C81 120.2(15)
C77 C78 H78 121.0
C79 C78 C77 118.0(14)
C79 C78 H78 121.0
C78 C79 C80 121.8(13)
C78 C79 C82 118.2(14)
C80 C79 C82 119.7(13)
C75 C80 H80 119.1
C79 C80 C75 121.7(13)
C79 C80 H80 119.1
F1 C81 F2 105.9(15)
F1 C81 C77 110.5(15)
F2 C81 C77 111.3(18)
F3 C81 F1 110.4(19)
F3 C81 F2 104.6(17)
F3 C81 C77 113.8(15)
F4 C82 F5 115(2)
F4 C82 F6 96.5(17)
F4 C82 C79 117.7(17)
F5 C82 F6 96.2(18)
F5 C82 C79 117.9(19)
F6 C82 C79 107.8(16)
F4A C82 C79 113.9(19)
F5A C82 F4A 102.4(17)
F5A C82 F6A 106.1(19)
F5A C82 C79 113(2)
F6A C82 F4A 102.0(17)
F6A C82 C79 117(2)
C84 C83 C88 115.8(12)
C84 C83 B1 122.3(12)
C88 C83 B1 121.4(12)
C83 C84 H84 118.3
C85 C84 C83 123.5(12)
C85 C84 H84 118.3
C84 C85 C86 119.5(12)
C84 C85 C89 121.2(12)
C86 C85 C89 119.2(12)
C85 C86 H86 121.2
C87 C86 C85 117.6(12)
C87 C86 H86 121.2
C86 C87 C90 118.1(13)
C88 C87 C86 123.2(12)
C88 C87 C90 118.6(13)
C83 C88 H88 119.8
C87 C88 C83 120.3(13)
C87 C88 H88 119.8
F7 C89 F8 101.9(12)
F7 C89 F9 105.6(14)
F7 C89 C85 119.0(12)
F8 C89 C85 114.5(11)
F9 C89 F8 100.4(11)
F9 C89 C85 113.2(11)
F7A C89 F9A 107.1(16)
F7A C89 C85 106.7(13)
F8A C89 F7A 117(2)
F8A C89 F9A 110(2)
F8A C89 C85 114.1(16)
F9A C89 C85 100.8(13)
F10 C90 F11 105.5(10)
F10 C90 F12 105.2(10)
F10 C90 C87 116.5(11)
F11 C90 F12 104.2(10)
F11 C90 C87 112.3(10)
F12 C90 C87 112.1(11)
C92 C91 C96 116.2(10)
C92 C91 B1 122.0(11)
C96 C91 B1 121.0(11)
C91 C92 H92 118.9
C91 C92 C93 122.3(11)
C93 C92 H92 118.9
C92 C93 C94 121.0(11)
C92 C93 C98 119.6(12)
C94 C93 C98 119.3(11)
C93 C94 H94 121.7
C95 C94 C93 116.7(11)
C95 C94 H94 121.7
C94 C95 C97 117.6(12)
C96 C95 C94 122.2(11)
C96 C95 C97 120.1(13)
C91 C96 H96 119.2
C95 C96 C91 121.5(12)
C95 C96 H96 119.2
F22 C97 F23 108.6(11)
F22 C97 F24 109.1(13)
F22 C97 C95 113.1(12)
F23 C97 C95 110.7(12)
F24 C97 F23 104.8(12)
F24 C97 C95 110.2(11)
F19 C98 F21 109.9(18)
F19 C98 C93 110.9(12)
F20 C98 F19 104.8(17)
F20 C98 F21 103.5(15)
F20 C98 C93 113.1(14)
F21 C98 C93 114.0(13)
F19A C98 F20A 103.5(16)
F19A C98 F21A 107(2)
F19A C98 C93 116.2(14)
F20A C98 C93 115.6(15)
F21A C98 F20A 100(2)
F21A C98 C93 112.4(14)
C100 C99 B1 121.0(13)
C104 C99 C100 114.4(13)
C104 C99 B1 124.6(11)
C99 C100 H100 119.1
C101 C100 C99 121.9(15)
C101 C100 H100 119.1
C100 C101 C102 121.7(14)
C100 C101 C106 117.2(16)
C102 C101 C106 121.1(16)
C101 C102 H102 122.1
C103 C102 C101 115.9(16)
C103 C102 H102 122.1
C102 C103 C105 118.5(15)
C104 C103 C102 121.4(15)
C104 C103 C105 120.0(13)
C99 C104 H104 117.8
C103 C104 C99 124.5(13)
C103 C104 H104 117.8
F16 C105 F18 102.5(17)
F16 C105 C103 119(2)
F17 C105 F16 104.3(19)
F17 C105 F18 104(2)
F17 C105 C103 122(3)
F18 C105 C103 103(2)
F16A C105 F17A 106(2)
F16A C105 F18A 101.9(19)
F16A C105 C103 115(2)
F17A C105 F18A 106(2)
F17A C105 C103 116.0(17)
F18A C105 C103 111(2)
F13 C106 C101 109(2)
F14 C106 F13 103(2)
F14 C106 F15 104(2)
F14 C106 C101 123(3)
F15 C106 F13 103(2)
F15 C106 C101 113(3)
F13A C106 F14A 99.7(17)
F13A C106 C101 113.9(16)
F14A C106 C101 107.8(16)
F15A C106 F13A 118(2)
F15A C106 F14A 107(2)
F15A C106 C101 110(2)
C75 B1 C91 113.3(10)
C83 B1 C75 112.3(10)
C83 B1 C91 101.7(9)
C83 B1 C99 112.1(10)
C99 B1 C75 105.2(9)
C99 B1 C91 112.5(10)

loop_
_geom_bond_atom_site_label_1
_geom_bond_atom_site_label_2
_geom_bond_distance
Pd1 S1 2.322(3)
Pd1 S2 2.335(3)
Pd1 P1 2.305(3)
Pd1 P2 2.297(3)
Pd2 S7 2.325(3)
Pd2 S8 2.331(3)
Pd2 P3 2.328(4)
Pd2 P4 2.308(4)
Fe1 C31 2.013(10)
Fe1 C32 2.028(10)
Fe1 C33 2.070(10)
Fe1 C34 2.045(10)
Fe1 C35 2.047(11)
Fe1 C36 2.076(10)
Fe1 C37 2.084(11)
Fe1 C38 2.044(11)
Fe1 C39 2.043(10)
Fe1 C40 2.047(11)
Fe2 C65 2.013(16)
Fe2 C66 2.018(17)
Fe2 C67 1.89(2)
Fe2 C68 1.968(13)
Fe2 C69 2.005(15)
Fe2 C70 2.006(16)
Fe2 C71 2.159(19)
Fe2 C72 2.071(17)
Fe2 C73 2.060(19)
Fe2 C74 2.014(14)
S1 C2 1.750(12)
S2 C1 1.752(11)
S3 C1 1.747(12)
S3 C3 1.705(12)
S4 C2 1.740(12)
S4 C3 1.738(12)
S5 C4 1.747(12)
S5 C6 1.745(12)
S6 C4 1.703(12)
S6 C5 1.748(11)
S7 C5 1.724(14)
S8 C6 1.713(12)
P1 C7 1.814(11)
P1 C13 1.801(11)
P1 C31 1.816(10)
P2 C19 1.849(11)
P2 C25 1.819(11)
P2 C39 1.797(10)
P3 C53 1.780(14)
P3 C59 1.831(15)
P3 C73 1.801(15)
P4 C41 1.824(13)
P4 C48 1.696(18)
P4 C68 1.881(14)
C1 C2 1.337(15)
C3 C4 1.398(14)
C5 C6 1.366(17)
C7 C8 1.365(15)
C7 C12 1.439(15)
C8 H8 0.9500
C8 C9 1.354(15)
C9 H9 0.9500
C9 C10 1.392(17)
C10 H10 0.9500
C10 C11 1.376(16)
C11 H11 0.9500
C11 C12 1.404(15)
C12 H12 0.9500
C13 C14 1.416(14)
C13 C18 1.389(14)
C14 H14 0.9500
C14 C15 1.355(15)
C15 H15 0.9500
C15 C16 1.353(17)
C16 H16 0.9500
C16 C17 1.377(17)
C17 H17 0.9500
C17 C18 1.407(15)
C18 H18 0.9500
C19 C20 1.365(14)
C19 C24 1.385(15)
C20 H20 0.9500
C20 C21 1.395(15)
C21 H21 0.9500
C21 C22 1.334(17)
C22 H22 0.9500
C22 C23 1.345(18)
C23 H23 0.9500
C23 C24 1.406(16)
C24 H24 0.9500
C25 C26 1.395(14)
C25 C30 1.395(15)
C26 H26 0.9500
C26 C27 1.375(15)
C27 H27 0.9500
C27 C28 1.393(16)
C28 H28 0.9500
C28 C29 1.351(16)
C29 H29 0.9500
C29 C30 1.380(16)
C30 H30 0.9500
C31 C32 1.460(14)
C31 C35 1.401(14)
C32 H32 0.9500
C32 C33 1.382(14)
C33 H33 0.9500
C33 C34 1.386(15)
C34 H34 0.9500
C34 C35 1.396(14)
C35 H35 0.9500
C36 H36 0.9500
C36 C37 1.409(15)
C36 C40 1.438(14)
C37 H37 0.9500
C37 C38 1.406(14)
C38 H38 0.9500
C38 C39 1.450(15)
C39 C40 1.406(15)
C40 H40 0.9500
C41 C42 1.367(16)
C41 C46 1.337(18)
C42 H42 0.9500
C42 C43 1.419(18)
C43 H43 0.9500
C43 C44 1.41(2)
C44 H44 0.9500
C44 C45 1.39(2)
C45 H45 0.9500
C45 C46 1.29(2)
C46 H46 0.9500
C47 H47 0.9500
C47 C48 1.34(2)
C47 C52 1.46(2)
C48 C49 1.45(2)
C49 H49 0.9500
C49 C50 1.33(2)
C50 H50 0.9500
C50 C51 1.35(3)
C51 H51 0.9500
C51 C52 1.38(3)
C52 H52 0.9500
C53 C54 1.420(16)
C53 C58 1.414(18)
C54 H54 0.9500
C54 C55 1.334(16)
C55 H55 0.9500
C55 C56 1.32(2)
C56 H56 0.9500
C56 C57 1.35(2)
C57 H57 0.9500
C57 C58 1.37(2)
C58 H58 0.9500
C59 C60 1.422(18)
C59 C64 1.38(2)
C60 H60 0.9500
C60 C61 1.41(2)
C61 H61 0.9500
C61 C62 1.36(2)
C62 H62 0.9500
C62 C63 1.38(2)
C63 H63 0.9500
C63 C64 1.38(2)
C64 H64 0.9500
C65 H65 0.9500
C65 C66 1.468(14)
C65 C69 1.455(13)
C66 H66 1.0000
C66 C67 1.480(13)
C67 H67 0.9500
C67 C68 1.452(13)
C68 C69 1.474(13)
C69 H69 0.9500
C70 H70 0.9500
C70 C71 1.434(14)
C70 C74 1.421(13)
C71 H71 0.9500
C71 C72 1.407(13)
C72 H72 0.9500
C72 C73 1.403(13)
C73 C74 1.448(14)
C74 H74 0.9500
F1 C81 1.316(19)
F2 C81 1.37(2)
F3 C81 1.247(18)
F4 C82 1.300(14)
F5 C82 1.306(15)
F6 C82 1.346(15)
F7 C89 1.326(12)
F8 C89 1.376(12)
F9 C89 1.326(12)
F10 C90 1.330(14)
F11 C90 1.366(13)
F12 C90 1.376(14)
F13 C106 1.357(17)
F14 C106 1.347(17)
F15 C106 1.352(17)
F16 C105 1.362(16)
F17 C105 1.351(17)
F18 C105 1.364(17)
F19 C98 1.312(13)
F20 C98 1.305(13)
F21 C98 1.315(13)
F4A C82 1.343(15)
F5A C82 1.293(16)
F6A C82 1.299(16)
F7A C89 1.310(14)
F8A C89 1.296(15)
F9A C89 1.357(14)
F13A C106 1.354(15)
F14A C106 1.365(15)
F15A C106 1.350(15)
F16A C105 1.347(15)
F17A C105 1.356(16)
F18A C105 1.370(15)
F19A C98 1.296(13)
F20A C98 1.303(14)
F21A C98 1.300(14)
F22 C97 1.296(15)
F23 C97 1.331(15)
F24 C97 1.313(15)
C75 C76 1.418(17)
C75 C80 1.410(18)
C75 B1 1.627(12)
C76 H76 0.9500
C76 C77 1.389(19)
C77 C78 1.39(2)
C77 C81 1.510(14)
C78 H78 0.9500
C78 C79 1.382(19)
C79 C80 1.394(18)
C79 C82 1.489(14)
C80 H80 0.9500
C83 C84 1.393(17)
C83 C88 1.414(17)
C83 B1 1.616(12)
C84 H84 0.9500
C84 C85 1.382(16)
C85 C86 1.390(16)
C85 C89 1.510(13)
C86 H86 0.9500
C86 C87 1.381(16)
C87 C88 1.365(16)
C87 C90 1.496(12)
C88 H88 0.9500
C91 C92 1.398(16)
C91 C96 1.446(16)
C91 B1 1.632(12)
C92 H92 0.9500
C92 C93 1.400(16)
C93 C94 1.420(16)
C93 C98 1.482(12)
C94 H94 0.9500
C94 C95 1.420(16)
C95 C96 1.367(16)
C95 C97 1.508(12)
C96 H96 0.9500
C99 C100 1.404(17)
C99 C104 1.381(18)
C99 B1 1.616(13)
C100 H100 0.9500
C100 C101 1.39(2)
C101 C102 1.40(2)
C101 C106 1.509(14)
C102 H102 0.9500
C102 C103 1.389(19)
C103 C104 1.364(19)
C103 C105 1.478(14)
C104 H104 0.9500

loop_
_smtbx_masks_void_nr
_smtbx_masks_void_average_x
_smtbx_masks_void_average_y
_smtbx_masks_void_average_z
_smtbx_masks_void_volume
_smtbx_masks_void_count_electrons
1 -0.248 -0.167 0.000 2541.9 463.1
